data_7225344
loop_
_publ_author_name
'Souza, Lanarck C.'
'Santos, Thiago A.'
'do Prado, C\'assio R.A.'
'Lima, Benedito A. V.'
'Correa, Rodrigo S.'
'Batista, Alzir A.'
'Otubo, Larissa'
'Ellena, Javier A.'
'Ueno, Leonardo Tsuyoshi'
'Dinelli, Lu\'is Rog\'erio'
'Bogado, Andr\'e Luiz'

_publ_section_title
;
 Influence of gold nanoparticles applied to catalytic hydrogenation of
 acetophenone with cationic complexes containing ruthenium
;
_journal_name_full 'RSC Adv.'
_journal_paper_doi 10.1039/C6RA05616D
_journal_year 2016
_chemical_compound_source 'synthesis as described'
_chemical_formula_moiety 'C39 H40 Cl N2 O P2 Ru, F6 P, C H4 O'
_chemical_formula_sum 'C40 H44 Cl F6 N2 O2 P3 Ru'
_chemical_formula_weight 928.2
_chemical_name_common cis-[RuCl(CH3OH)(dppb)(bipy)](PF6)
_chemical_name_systematic CBMet
_space_group_IT_number 61
_symmetry_cell_setting orthorhombic
_symmetry_Int_Tables_number 61
_symmetry_space_group_name_Hall '-P 2ac 2ab'
_symmetry_space_group_name_H-M 'P b c a'
_atom_sites_solution_hydrogens geom
_atom_sites_solution_primary direct
_atom_sites_solution_secondary difmap
_audit_creation_date 2010-09-14T17:57:41-00:00
_audit_creation_method 'WinGX routine CIF_UPDATE'
_audit_update_record
;
2016-03-01 deposited with the CCDC.
2016-05-25 downloaded from the CCDC.
;
_cell_angle_alpha 90
_cell_angle_beta 90
_cell_angle_gamma 90
_cell_formula_units_Z 8
_cell_length_a 18.8352(11)
_cell_length_b 19.9178(7)
_cell_length_c 21.3951(6)
_cell_measurement_reflns_used 52879
_cell_measurement_temperature 293(2)
_cell_measurement_theta_max 26.4
_cell_measurement_theta_min 3
_cell_measurement_wavelength 0.71073
_cell_volume 8026.5(6)
_computing_cell_refinement 'HKL Scalepack (Otwinowski & Minor 1997)'
_computing_data_collection 'Collect (Bruker AXS BV, 1997-2004)'
_computing_data_reduction 'HKL Denzo and Scalepack (Otwinowski & Minor 1997)'
_computing_molecular_graphics 'Ortep-3 for Windows (Farrugia, 1997)'
_computing_publication_material 'WinGX publication routines (Farrugia, 1999)'
_computing_structure_refinement 'SHELXL-97 (Sheldrick, 2008)'
_computing_structure_solution 'SHELXS-86 (Sheldrick, 1986)'
_diffrn_ambient_temperature 293(2)
_diffrn_detector 'CCD plate'
_diffrn_detector_area_resol_mean 9
_diffrn_measured_fraction_theta_full 0.996
_diffrn_measured_fraction_theta_max 0.996
_diffrn_measurement_device '95mm CCD camera on \k-goniostat'
_diffrn_measurement_device_type KappaCCD
_diffrn_measurement_method 'CCD rotation images, thick slices'
_diffrn_orient_matrix_type 'by Bruker AXS Collect from scalepack cell'
_diffrn_orient_matrix_UB_11 0.180745E-1
_diffrn_orient_matrix_UB_12 0.461516E-1
_diffrn_orient_matrix_UB_13 -0.92428E-2
_diffrn_orient_matrix_UB_21 -0.266673E-1
_diffrn_orient_matrix_UB_22 0
_diffrn_orient_matrix_UB_23 -0.404159E-1
_diffrn_orient_matrix_UB_31 -0.422012E-1
_diffrn_orient_matrix_UB_32 0.197664E-1
_diffrn_orient_matrix_UB_33 0.215805E-1
_diffrn_radiation_monochromator graphite
_diffrn_radiation_probe x-ray
_diffrn_radiation_type MoK\a
_diffrn_radiation_wavelength 0.71073
_diffrn_reflns_av_R_equivalents 0.0922
_diffrn_reflns_av_unetI/netI 0.048
_diffrn_reflns_limit_h_max 23
_diffrn_reflns_limit_h_min -23
_diffrn_reflns_limit_k_max 24
_diffrn_reflns_limit_k_min -24
_diffrn_reflns_limit_l_max 26
_diffrn_reflns_limit_l_min -26
_diffrn_reflns_number 55540
_diffrn_reflns_reduction_process
;
 Scaled and merged with SORTAV
 R.H. Blessing, (1987) Cryst. Rev. 1, 3-58
 R.H. Blessing, (1989) J. Appl. Cryst. 22, 396-397
;
_diffrn_reflns_theta_full 26.39
_diffrn_reflns_theta_max 26.39
_diffrn_reflns_theta_min 3
_diffrn_source 'Enraf Nonius FR590'
_exptl_absorpt_coefficient_mu 0.643
_exptl_absorpt_correction_T_max 0.966
_exptl_absorpt_correction_T_min 0.918
_exptl_absorpt_correction_type gaussian
_exptl_absorpt_process_details
;
   P. Coppens, L. Leiserowitz, D Rabinovich, Acta Cryst.
   (1965), 18, 1035-1038
;
_exptl_crystal_colour red
_exptl_crystal_density_diffrn 1.536
_exptl_crystal_density_method 'not measured'
_exptl_crystal_description prism
_exptl_crystal_F_000 3792
_exptl_crystal_recrystallization_method 'Re-crystallisation from solvent'
_exptl_crystal_size_max 0.16
_exptl_crystal_size_mid 0.10
_exptl_crystal_size_min 0.05
_refine_diff_density_max 0.602
_refine_diff_density_min -0.714
_refine_diff_density_rms 0.072
_refine_ls_extinction_method none
_refine_ls_goodness_of_fit_ref 1.022
_refine_ls_hydrogen_treatment constr
_refine_ls_matrix_type full
_refine_ls_number_parameters 511
_refine_ls_number_reflns 8202
_refine_ls_number_restraints 0
_refine_ls_restrained_S_all 1.022
_refine_ls_R_factor_all 0.0815
_refine_ls_R_factor_gt 0.0516
_refine_ls_shift/su_max 0.001
_refine_ls_shift/su_mean 0
_refine_ls_structure_factor_coef Fsqd
_refine_ls_weighting_details 'calc w=1/[\s^2^(Fo^2^)+(0.0790P)^2^+4.6108P] where P=(Fo^2^+2Fc^2^)/3'
_refine_ls_weighting_scheme calc
_refine_ls_wR_factor_gt 0.1303
_refine_ls_wR_factor_ref 0.1464
_reflns_number_gt 5719
_reflns_number_total 8202
_reflns_threshold_expression >2\s(I)
_cod_data_source_file c6ra05616d2.cif
_cod_data_source_block cbmet
_cod_original_sg_symbol_H-M Pbca
_cod_database_code 7225344
_publcif_datablock.id {a2b9dbdd-7dde-4ea2-ac82-a08ffa5bf376}

loop_
_symmetry_equiv_pos_as_xyz
'x, y, z'
'-x+1/2, -y, z+1/2'
'x+1/2, -y+1/2, -z'
'-x, y+1/2, -z+1/2'
'-x, -y, -z'
'x-1/2, y, -z-1/2'
'-x-1/2, y-1/2, z'
'x, -y-1/2, z-1/2'

loop_
_atom_site_label
_atom_site_type_symbol
_atom_site_fract_x
_atom_site_fract_y
_atom_site_fract_z
_atom_site_U_iso_or_equiv
_atom_site_adp_type
_atom_site_occupancy
_atom_site_symmetry_multiplicity
_atom_site_calc_flag
_atom_site_refinement_flags
_atom_site_disorder_assembly
_atom_site_disorder_group
Ru1 Ru 0.291717(15) 0.072850(15) 0.267249(14) 0.04426(12) Uani 1 1 d . . .
P2 P 0.37888(5) 0.00292(5) 0.30986(5) 0.0480(2) Uani 1 1 d . . .
Cl1 Cl 0.38534(5) 0.14333(5) 0.22609(5) 0.0571(3) Uani 1 1 d . . .
P1 P 0.29029(5) 0.01919(5) 0.17304(5) 0.0486(2) Uani 1 1 d . . .
P3 P 0.02003(8) 0.33475(7) 0.01098(6) 0.0763(4) Uani 1 1 d . . .
O1S O 0.29503(15) 0.14582(15) 0.34739(14) 0.0604(7) Uani 1 1 d . . .
H1S H 0.3237 0.1755 0.3481 0.091 Uiso 1 1 d R . .
C231 C 0.4634(2) -0.0053(2) 0.2658(2) 0.0580(10) Uani 1 1 d . . .
H23A H 0.4711 0.0358 0.2426 0.07 Uiso 1 1 calc R . .
H23B H 0.5019 -0.0096 0.2957 0.07 Uiso 1 1 calc R . .
N1 N 0.20274(15) 0.03803(17) 0.31510(15) 0.0490(8) Uani 1 1 d . . .
C222 C 0.3114(2) -0.1249(2) 0.3112(2) 0.0566(10) Uani 1 1 d . . .
H222 H 0.2751 -0.1054 0.2879 0.068 Uiso 1 1 calc R . .
C122 C 0.2501(3) -0.0998(2) 0.1103(2) 0.0663(12) Uani 1 1 d . . .
H122 H 0.2907 -0.0932 0.0864 0.08 Uiso 1 1 calc R . .
C232 C 0.4673(2) -0.0640(2) 0.2206(2) 0.0606(11) Uani 1 1 d . . .
H23C H 0.4739 -0.1048 0.2445 0.073 Uiso 1 1 calc R . .
H23D H 0.509 -0.0582 0.1945 0.073 Uiso 1 1 calc R . .
C3 C 0.0857(2) 0.0203(2) 0.3925(2) 0.0653(12) Uani 1 1 d . . .
H3 H 0.0465 0.0141 0.4184 0.078 Uiso 1 1 calc R . .
C223 C 0.3088(3) -0.1931(2) 0.3248(2) 0.0684(12) Uani 1 1 d . . .
H223 H 0.2706 -0.2188 0.3112 0.082 Uiso 1 1 calc R . .
C211 C 0.4104(2) 0.0403(2) 0.38301(19) 0.0516(9) Uani 1 1 d . . .
C224 C 0.3630(3) -0.2229(2) 0.3584(2) 0.0690(12) Uani 1 1 d . . .
H224 H 0.3614 -0.2686 0.3673 0.083 Uiso 1 1 calc R . .
N2 N 0.21158(16) 0.14073(16) 0.23601(15) 0.0481(7) Uani 1 1 d . . .
C7 C 0.0879(2) 0.1658(2) 0.2392(2) 0.0612(11) Uani 1 1 d . . .
H7 H 0.0429 0.1567 0.255 0.073 Uiso 1 1 calc R . .
C8 C 0.0968(2) 0.2156(2) 0.1968(2) 0.0683(12) Uani 1 1 d . . .
H8 H 0.0579 0.24 0.1826 0.082 Uiso 1 1 calc R . .
C216 C 0.4542(2) 0.0958(2) 0.3801(2) 0.0628(11) Uani 1 1 d . . .
H216 H 0.4703 0.1111 0.3415 0.075 Uiso 1 1 calc R . .
F1 F -0.0366(2) 0.2784(2) 0.0001(2) 0.1513(18) Uani 1 1 d . A .
C221 C 0.3678(2) -0.0855(2) 0.33214(19) 0.0525(9) Uani 1 1 d . . .
C126 C 0.1722(2) -0.0658(2) 0.1919(2) 0.0655(12) Uani 1 1 d . . .
H126 H 0.16 -0.0367 0.2242 0.079 Uiso 1 1 calc R . .
C213 C 0.4091(3) 0.0513(3) 0.4950(2) 0.0770(14) Uani 1 1 d . . .
H213 H 0.3944 0.0361 0.534 0.092 Uiso 1 1 calc R . .
C1 C 0.2025(2) -0.0070(2) 0.3612(2) 0.0549(10) Uani 1 1 d . . .
H1 H 0.2432 -0.0326 0.3673 0.066 Uiso 1 1 calc R . .
C131 C 0.3772(2) -0.0095(2) 0.1447(2) 0.0551(10) Uani 1 1 d . . .
H13A H 0.374 -0.0185 0.1002 0.066 Uiso 1 1 calc R . .
H13B H 0.4117 0.026 0.1507 0.066 Uiso 1 1 calc R . .
C121 C 0.2337(2) -0.0547(2) 0.15782(19) 0.0529(9) Uani 1 1 d . . .
C225 C 0.4191(3) -0.1846(2) 0.3788(2) 0.0699(12) Uani 1 1 d . . .
H225 H 0.4557 -0.2045 0.4015 0.084 Uiso 1 1 calc R . .
C4 C 0.0840(2) 0.0676(2) 0.3457(2) 0.0600(11) Uani 1 1 d . . .
H4 H 0.0438 0.0941 0.3402 0.072 Uiso 1 1 calc R . .
C214 C 0.4521(3) 0.1064(3) 0.4905(3) 0.0790(14) Uani 1 1 d . . .
H214 H 0.4662 0.1287 0.5266 0.095 Uiso 1 1 calc R . .
C9 C 0.1641(2) 0.2298(2) 0.1749(2) 0.0634(11) Uani 1 1 d . . .
H9 H 0.1714 0.2646 0.1466 0.076 Uiso 1 1 calc R . .
C116 C 0.3109(2) 0.1139(2) 0.0770(2) 0.0612(11) Uani 1 1 d . . .
H116 H 0.3586 0.1122 0.088 0.073 Uiso 1 1 calc R . .
C2 C 0.1455(2) -0.0178(2) 0.4006(2) 0.0649(11) Uani 1 1 d . . .
H2 H 0.1477 -0.0501 0.4319 0.078 Uiso 1 1 calc R . .
C1S C 0.2684(3) 0.1454(3) 0.4103(2) 0.0794(14) Uani 1 1 d . . .
H1S1 H 0.2241 0.1216 0.4116 0.119 Uiso 1 1 calc R . .
H1S2 H 0.2612 0.1907 0.4242 0.119 Uiso 1 1 calc R . .
H1S3 H 0.302 0.1235 0.4372 0.119 Uiso 1 1 calc R . .
C125 C 0.1288(3) -0.1200(3) 0.1779(3) 0.0765(14) Uani 1 1 d . . .
H125 H 0.0868 -0.1257 0.2001 0.092 Uiso 1 1 calc R . .
C112 C 0.1910(2) 0.0779(2) 0.0907(2) 0.0610(11) Uani 1 1 d . . .
H112 H 0.1571 0.052 0.1111 0.073 Uiso 1 1 calc R . .
C132 C 0.4032(2) -0.0732(2) 0.1782(2) 0.0583(11) Uani 1 1 d . . .
H13C H 0.3644 -0.091 0.2031 0.07 Uiso 1 1 calc R . .
H13D H 0.4149 -0.1066 0.1469 0.07 Uiso 1 1 calc R . .
C115 C 0.2898(3) 0.1563(3) 0.0295(2) 0.0766(14) Uani 1 1 d . . .
H115 H 0.3232 0.1828 0.0091 0.092 Uiso 1 1 calc R . .
C212 C 0.3878(2) 0.0182(2) 0.4414(2) 0.0636(11) Uani 1 1 d . . .
H212 H 0.3582 -0.0191 0.4444 0.076 Uiso 1 1 calc R . .
O2S O 0.3827(3) 0.2534(3) 0.3649(3) 0.1366(19) Uani 1 1 d . . .
H2S H 0.4147 0.2567 0.3908 0.205 Uiso 1 1 calc R . .
C123 C 0.2068(3) -0.1543(3) 0.0984(3) 0.0782(14) Uani 1 1 d . . .
H123 H 0.2188 -0.1842 0.0667 0.094 Uiso 1 1 calc R . .
C215 C 0.4743(3) 0.1287(3) 0.4343(3) 0.0737(13) Uani 1 1 d . . .
H215 H 0.5033 0.1665 0.432 0.088 Uiso 1 1 calc R . .
C111 C 0.2627(2) 0.0739(2) 0.10865(19) 0.0550(10) Uani 1 1 d . . .
C226 C 0.4216(2) -0.1170(2) 0.3657(2) 0.0627(11) Uani 1 1 d . . .
H226 H 0.46 -0.0919 0.3797 0.075 Uiso 1 1 calc R . .
C113 C 0.1704(3) 0.1209(3) 0.0423(2) 0.0747(14) Uani 1 1 d . . .
H113 H 0.1229 0.123 0.0305 0.09 Uiso 1 1 calc R . .
C6 C 0.1457(2) 0.1284(2) 0.25916(18) 0.0496(9) Uani 1 1 d . . .
C124 C 0.1458(3) -0.1647(3) 0.1330(3) 0.0787(14) Uani 1 1 d . . .
H124 H 0.1171 -0.2018 0.1254 0.094 Uiso 1 1 calc R . .
C5 C 0.1422(2) 0.07583(19) 0.30671(19) 0.0498(9) Uani 1 1 d . . .
C10 C 0.2199(2) 0.1915(2) 0.1956(2) 0.0562(10) Uani 1 1 d . . .
H10 H 0.2653 0.2012 0.181 0.067 Uiso 1 1 calc R . .
C114 C 0.2195(3) 0.1596(3) 0.0122(3) 0.0823(15) Uani 1 1 d . . .
H114 H 0.2054 0.1882 -0.0199 0.099 Uiso 1 1 calc R . .
C2S C 0.3911(4) 0.3009(4) 0.3205(4) 0.125(3) Uani 1 1 d . . .
H2S1 H 0.3813 0.3443 0.338 0.188 Uiso 1 1 calc R . .
H2S2 H 0.3589 0.2923 0.2867 0.188 Uiso 1 1 calc R . .
H2S3 H 0.439 0.2998 0.3053 0.188 Uiso 1 1 calc R . .
F2 F -0.0362(6) 0.3604(5) 0.0586(7) 0.172(4) Uani 0.5 1 d P A .
F3 F -0.0213(6) 0.3815(5) -0.0406(4) 0.121(2) Uani 0.5 1 d P A .
F4 F 0.0751(5) 0.3239(5) -0.0418(5) 0.138(2) Uani 0.5 1 d P A .
F5 F 0.0603(7) 0.2975(7) 0.0624(5) 0.136(4) Uani 0.5 1 d P A .
F6 F 0.0737(3) 0.3924(3) 0.0228(2) 0.167(2) Uani 1 1 d . A .
F5A F 0.0177(7) 0.3155(7) 0.0840(6) 0.136(4) Uani 0.5 1 d P A 2
F2A F -0.0293(6) 0.3924(5) 0.0104(7) 0.172(4) Uani 0.5 1 d P A 2
F3A F 0.0225(6) 0.3359(5) -0.0609(4) 0.121(2) Uani 0.5 1 d P A 2
F4A F 0.0704(5) 0.2676(5) 0.0078(5) 0.138(2) Uani 0.5 1 d P A 2

loop_
_atom_site_aniso_label
_atom_site_aniso_U_11
_atom_site_aniso_U_22
_atom_site_aniso_U_33
_atom_site_aniso_U_23
_atom_site_aniso_U_13
_atom_site_aniso_U_12
Ru1 0.04019(18) 0.0468(2) 0.04574(19) 0.00083(13) 0.00140(13) 0.00143(12)
P2 0.0418(5) 0.0510(6) 0.0514(6) 0.0034(5) -0.0017(4) 0.0008(4)
Cl1 0.0490(5) 0.0586(6) 0.0637(6) 0.0073(5) 0.0017(4) -0.0063(4)
P1 0.0453(5) 0.0538(6) 0.0468(5) -0.0023(5) 0.0018(4) 0.0028(4)
P3 0.0895(9) 0.0767(9) 0.0626(8) -0.0016(7) 0.0001(7) -0.0109(7)
O1S 0.0683(18) 0.0598(18) 0.0532(17) -0.0088(14) 0.0001(14) -0.0048(14)
C231 0.045(2) 0.064(3) 0.065(3) 0.002(2) -0.0004(19) 0.0046(18)
N1 0.0465(17) 0.0505(19) 0.0501(19) -0.0054(15) 0.0036(14) -0.0002(14)
C222 0.055(2) 0.058(3) 0.057(3) -0.004(2) 0.0020(19) -0.0006(19)
C122 0.067(3) 0.065(3) 0.067(3) -0.012(2) 0.001(2) -0.001(2)
C232 0.050(2) 0.065(3) 0.067(3) 0.004(2) 0.009(2) 0.0148(19)
C3 0.057(2) 0.077(3) 0.061(3) -0.005(2) 0.014(2) -0.008(2)
C223 0.073(3) 0.062(3) 0.070(3) -0.009(2) 0.009(2) -0.013(2)
C211 0.047(2) 0.054(2) 0.054(2) 0.0040(19) -0.0066(17) 0.0027(18)
C224 0.089(3) 0.049(2) 0.070(3) -0.003(2) 0.011(3) -0.002(2)
N2 0.0462(17) 0.0466(18) 0.0514(19) -0.0030(15) 0.0018(14) 0.0026(14)
C7 0.048(2) 0.071(3) 0.065(3) -0.005(2) -0.007(2) 0.007(2)
C8 0.059(3) 0.067(3) 0.079(3) -0.001(3) -0.015(2) 0.018(2)
C216 0.063(3) 0.060(3) 0.066(3) 0.003(2) -0.006(2) -0.007(2)
F1 0.161(4) 0.115(3) 0.178(4) 0.028(3) -0.061(3) -0.058(3)
C221 0.051(2) 0.053(2) 0.054(2) -0.0021(18) 0.0005(18) 0.0014(18)
C126 0.061(3) 0.071(3) 0.064(3) -0.009(2) 0.002(2) -0.007(2)
C213 0.096(4) 0.078(3) 0.057(3) 0.003(3) -0.004(3) -0.006(3)
C1 0.058(2) 0.052(2) 0.055(2) 0.0049(19) 0.0090(19) 0.0024(18)
C131 0.048(2) 0.061(2) 0.056(2) 0.001(2) 0.0070(18) 0.0064(18)
C121 0.052(2) 0.055(2) 0.052(2) 0.0001(19) -0.0040(18) 0.0035(18)
C225 0.076(3) 0.063(3) 0.071(3) 0.005(2) 0.001(2) 0.014(2)
C4 0.046(2) 0.069(3) 0.065(3) -0.010(2) 0.006(2) -0.0003(19)
C214 0.087(4) 0.080(4) 0.070(3) -0.008(3) -0.024(3) -0.004(3)
C9 0.070(3) 0.058(3) 0.062(3) 0.007(2) -0.004(2) 0.008(2)
C116 0.058(2) 0.070(3) 0.055(3) 0.010(2) 0.003(2) 0.000(2)
C2 0.069(3) 0.063(3) 0.062(3) 0.006(2) 0.015(2) -0.004(2)
C1S 0.089(3) 0.082(4) 0.068(3) -0.013(3) -0.006(3) 0.017(3)
C125 0.064(3) 0.082(4) 0.084(4) 0.001(3) 0.005(3) -0.015(3)
C112 0.057(2) 0.067(3) 0.059(3) -0.001(2) -0.004(2) 0.003(2)
C132 0.058(2) 0.063(3) 0.054(2) -0.005(2) 0.0064(19) 0.010(2)
C115 0.078(3) 0.085(4) 0.066(3) 0.017(3) 0.004(3) 0.003(3)
C212 0.069(3) 0.064(3) 0.058(3) 0.000(2) -0.003(2) -0.006(2)
O2S 0.171(5) 0.099(3) 0.139(5) 0.019(3) -0.042(4) -0.046(3)
C123 0.089(4) 0.069(3) 0.077(3) -0.021(3) -0.013(3) 0.003(3)
C215 0.073(3) 0.068(3) 0.080(3) -0.002(3) -0.019(3) -0.009(2)
C111 0.058(2) 0.060(3) 0.047(2) -0.0057(19) -0.0008(19) 0.007(2)
C226 0.061(3) 0.055(3) 0.072(3) 0.010(2) -0.005(2) 0.000(2)
C113 0.068(3) 0.085(3) 0.071(3) -0.002(3) -0.019(3) 0.015(3)
C6 0.044(2) 0.053(2) 0.052(2) -0.0068(18) -0.0017(17) 0.0037(17)
C124 0.084(3) 0.060(3) 0.092(4) -0.004(3) -0.014(3) -0.012(3)
C5 0.045(2) 0.051(2) 0.053(2) -0.0099(18) -0.0010(17) -0.0003(17)
C10 0.059(2) 0.053(2) 0.056(2) 0.001(2) -0.0008(19) 0.0057(19)
C114 0.095(4) 0.087(4) 0.065(3) 0.013(3) -0.011(3) 0.013(3)
C2S 0.119(5) 0.099(5) 0.158(7) 0.032(5) -0.016(5) -0.010(4)
F2 0.192(6) 0.117(6) 0.206(11) -0.004(6) 0.111(7) 0.036(5)
F3 0.143(7) 0.133(6) 0.089(4) 0.029(4) -0.015(4) -0.028(4)
F4 0.136(5) 0.131(6) 0.146(6) -0.018(4) 0.034(5) 0.026(4)
F5 0.169(11) 0.143(8) 0.096(7) 0.036(6) -0.022(6) -0.036(8)
F6 0.205(5) 0.177(4) 0.119(3) 0.022(3) -0.043(3) -0.113(4)
F5A 0.169(11) 0.143(8) 0.096(7) 0.036(6) -0.022(6) -0.036(8)
F2A 0.192(6) 0.117(6) 0.206(11) -0.004(6) 0.111(7) 0.036(5)
F3A 0.143(7) 0.133(6) 0.089(4) 0.029(4) -0.015(4) -0.028(4)
F4A 0.136(5) 0.131(6) 0.146(6) -0.018(4) 0.034(5) 0.026(4)

loop_
_atom_type_symbol
_atom_type_description
_atom_type_scat_dispersion_real
_atom_type_scat_dispersion_imag
_atom_type_scat_source
C C 0.0033 0.0016 'International Tables Vol C Tables 4.2.6.8 and 6.1.1.4'
H H 0 0 'International Tables Vol C Tables 4.2.6.8 and 6.1.1.4'
N N 0.0061 0.0033 'International Tables Vol C Tables 4.2.6.8 and 6.1.1.4'
O O 0.0106 0.006 'International Tables Vol C Tables 4.2.6.8 and 6.1.1.4'
F F 0.0171 0.0103 'International Tables Vol C Tables 4.2.6.8 and 6.1.1.4'
P P 0.1023 0.0942 'International Tables Vol C Tables 4.2.6.8 and 6.1.1.4'
Ru Ru -1.2594 0.8363 'International Tables Vol C Tables 4.2.6.8 and 6.1.1.4'
Cl Cl 0.1484 0.1585 'International Tables Vol C Tables 4.2.6.8 and 6.1.1.4'

loop_
_exptl_crystal_face_index_h
_exptl_crystal_face_index_k
_exptl_crystal_face_index_l
_exptl_crystal_face_perp_dist
0 0 -1 0.024
0 0 1 0.028
1 0 0 0.054
-1 0 0 0.051
0 1 0 0.08
0 -1 0 0.081

loop_
_geom_angle_atom_site_label_1
_geom_angle_atom_site_label_2
_geom_angle_atom_site_label_3
_geom_angle
N1 Ru1 N2 78.22(12)
N1 Ru1 O1S 82.11(11)
N2 Ru1 O1S 81.31(11)
N1 Ru1 P1 105.60(9)
N2 Ru1 P1 90.68(9)
O1S Ru1 P1 167.62(8)
N1 Ru1 P2 100.07(9)
N2 Ru1 P2 175.09(9)
O1S Ru1 P2 93.91(8)
P1 Ru1 P2 94.23(4)
N1 Ru1 Cl1 163.42(9)
N2 Ru1 Cl1 91.95(9)
O1S Ru1 Cl1 83.24(8)
P1 Ru1 Cl1 87.64(4)
P2 Ru1 Cl1 88.61(4)
C211 P2 C221 101.84(19)
C211 P2 C231 101.07(19)
C221 P2 C231 98.3(2)
C211 P2 Ru1 108.54(13)
C221 P2 Ru1 126.37(13)
C231 P2 Ru1 117.17(15)
C111 P1 C131 100.94(19)
C111 P1 C121 100.26(19)
C131 P1 C121 101.97(19)
C111 P1 Ru1 112.89(13)
C131 P1 Ru1 115.30(14)
C121 P1 Ru1 122.41(14)
F2A P3 F5 134.1(8)
F2A P3 F3A 89.9(7)
F5 P3 F3A 135.4(7)
F2A P3 F4 121.6(6)
F5 P3 F4 97.1(6)
F3A P3 F4 41.7(4)
F2A P3 F6 80.5(5)
F5 P3 F6 85.4(5)
F3A P3 F6 97.6(4)
F4 P3 F6 77.6(4)
F2A P3 F2 47.3(6)
F5 P3 F2 91.5(7)
F3A P3 F2 132.1(7)
F4 P3 F2 168.4(6)
F6 P3 F2 95.3(5)
F2A P3 F1 97.4(5)
F5 P3 F1 95.5(5)
F3A P3 F1 83.3(4)
F4 P3 F1 104.3(5)
F6 P3 F1 177.7(3)
F2 P3 F1 82.5(5)
F2A P3 F5A 100.1(8)
F5 P3 F5A 36.8(5)
F3A P3 F5A 167.1(7)
F4 P3 F5A 133.9(6)
F6 P3 F5A 92.1(5)
F2 P3 F5A 54.8(6)
F1 P3 F5A 87.4(5)
F2A P3 F3 41.8(5)
F5 P3 F3 174.4(7)
F3A P3 F3 48.2(5)
F4 P3 F3 84.7(6)
F6 P3 F3 89.9(4)
F2 P3 F3 86.1(6)
F1 P3 F3 89.1(4)
F5A P3 F3 140.8(7)
F2A P3 F4A 175.4(7)
F5 P3 F4A 49.3(6)
F3A P3 F4A 87.3(6)
F4 P3 F4A 57.9(5)
F6 P3 F4A 103.5(4)
F2 P3 F4A 133.5(6)
F1 P3 F4A 78.6(4)
F5A P3 F4A 82.1(6)
F3 P3 F4A 135.2(6)
C1S O1S Ru1 134.5(3)
C1S O1S H1S 102.8
Ru1 O1S H1S 120.8
C232 C231 P2 115.7(3)
C232 C231 H23A 108.4
P2 C231 H23A 108.4
C232 C231 H23B 108.4
P2 C231 H23B 108.4
H23A C231 H23B 107.4
C1 N1 C5 117.5(3)
C1 N1 Ru1 126.2(3)
C5 N1 Ru1 114.8(3)
C223 C222 C221 120.6(4)
C223 C222 H222 119.7
C221 C222 H222 119.7
C123 C122 C121 120.8(5)
C123 C122 H122 119.6
C121 C122 H122 119.6
C231 C232 C132 115.7(3)
C231 C232 H23C 108.3
C132 C232 H23C 108.3
C231 C232 H23D 108.3
C132 C232 H23D 108.3
H23C C232 H23D 107.4
C2 C3 C4 119.4(4)
C2 C3 H3 120.3
C4 C3 H3 120.3
C224 C223 C222 120.2(4)
C224 C223 H223 119.9
C222 C223 H223 119.9
C216 C211 C212 118.6(4)
C216 C211 P2 118.7(3)
C212 C211 P2 122.6(3)
C225 C224 C223 119.7(4)
C225 C224 H224 120.2
C223 C224 H224 120.2
C10 N2 C6 118.6(3)
C10 N2 Ru1 126.7(3)
C6 N2 Ru1 114.7(3)
C8 C7 C6 120.2(4)
C8 C7 H7 119.9
C6 C7 H7 119.9
C7 C8 C9 119.4(4)
C7 C8 H8 120.3
C9 C8 H8 120.3
C211 C216 C215 120.3(4)
C211 C216 H216 119.9
C215 C216 H216 119.9
C226 C221 C222 117.8(4)
C226 C221 P2 119.0(3)
C222 C221 P2 122.8(3)
C121 C126 C125 120.1(4)
C121 C126 H126 119.9
C125 C126 H126 119.9
C214 C213 C212 119.8(5)
C214 C213 H213 120.1
C212 C213 H213 120.1
N1 C1 C2 123.9(4)
N1 C1 H1 118
C2 C1 H1 118
C132 C131 P1 112.8(3)
C132 C131 H13A 109
P1 C131 H13A 109
C132 C131 H13B 109
P1 C131 H13B 109
H13A C131 H13B 107.8
C126 C121 C122 117.8(4)
C126 C121 P1 121.1(3)
C122 C121 P1 121.1(3)
C224 C225 C226 120.3(5)
C224 C225 H225 119.9
C226 C225 H225 119.9
C3 C4 C5 120.0(4)
C3 C4 H4 120
C5 C4 H4 120
C215 C214 C213 120.8(5)
C215 C214 H214 119.6
C213 C214 H214 119.6
C10 C9 C8 118.6(4)
C10 C9 H9 120.7
C8 C9 H9 120.7
C115 C116 C111 121.5(4)
C115 C116 H116 119.2
C111 C116 H116 119.2
C3 C2 C1 118.5(4)
C3 C2 H2 120.8
C1 C2 H2 120.8
O1S C1S H1S1 109.5
O1S C1S H1S2 109.5
H1S1 C1S H1S2 109.5
O1S C1S H1S3 109.5
H1S1 C1S H1S3 109.5
H1S2 C1S H1S3 109.5
C124 C125 C126 121.9(5)
C124 C125 H125 119.1
C126 C125 H125 119.1
C113 C112 C111 120.2(4)
C113 C112 H112 119.9
C111 C112 H112 119.9
C232 C132 C131 115.6(4)
C232 C132 H13C 108.4
C131 C132 H13C 108.4
C232 C132 H13D 108.4
C131 C132 H13D 108.4
H13C C132 H13D 107.5
C114 C115 C116 120.4(5)
C114 C115 H115 119.8
C116 C115 H115 119.8
C213 C212 C211 120.2(4)
C213 C212 H212 119.9
C211 C212 H212 119.9
C2S O2S H2S 109.5
C122 C123 C124 120.6(5)
C122 C123 H123 119.7
C124 C123 H123 119.7
C214 C215 C216 120.4(5)
C214 C215 H215 119.8
C216 C215 H215 119.8
C116 C111 C112 117.6(4)
C116 C111 P1 121.6(3)
C112 C111 P1 120.8(3)
C225 C226 C221 121.5(4)
C225 C226 H226 119.2
C221 C226 H226 119.2
C114 C113 C112 120.5(5)
C114 C113 H113 119.7
C112 C113 H113 119.7
N2 C6 C7 120.5(4)
N2 C6 C5 115.2(3)
C7 C6 C5 124.3(4)
C125 C124 C123 118.7(5)
C125 C124 H124 120.7
C123 C124 H124 120.7
N1 C5 C4 120.7(4)
N1 C5 C6 116.4(3)
C4 C5 C6 122.6(4)
N2 C10 C9 122.6(4)
N2 C10 H10 118.7
C9 C10 H10 118.7
C113 C114 C115 119.8(5)
C113 C114 H114 120.1
C115 C114 H114 120.1
O2S C2S H2S1 109.5
O2S C2S H2S2 109.5
H2S1 C2S H2S2 109.5
O2S C2S H2S3 109.5
H2S1 C2S H2S3 109.5
H2S2 C2S H2S3 109.5
F2A F2 F5A 124.2(11)
F2A F2 P3 62.9(7)
F5A F2 P3 64.5(6)
F2A F3 F3A 123.0(12)
F2A F3 P3 61.3(8)
F3A F3 P3 61.8(6)
F3A F4 F4A 111.2(10)
F3A F4 P3 68.6(7)
F4A F4 P3 64.1(5)
F5A F5 F4A 133.5(19)
F5A F5 P3 76.0(14)
F4A F5 P3 69.8(7)
F5 F5A F2 127.6(17)
F5 F5A P3 67.2(12)
F2 F5A P3 60.7(7)
F3 F2A F2 137.4(13)
F3 F2A P3 76.9(8)
F2 F2A P3 69.7(8)
F4 F3A F3 126.9(12)
F4 F3A P3 69.7(7)
F3 F3A P3 70.0(6)
F5 F4A F4 106.7(9)
F5 F4A P3 61.0(6)
F4 F4A P3 58.0(5)

loop_
_geom_bond_atom_site_label_1
_geom_bond_atom_site_label_2
_geom_bond_distance
Ru1 N1 2.083(3)
Ru1 N2 2.134(3)
Ru1 O1S 2.249(3)
Ru1 P1 2.2816(11)
Ru1 P2 2.3381(10)
Ru1 Cl1 2.4198(10)
P2 C211 1.832(4)
P2 C221 1.837(4)
P2 C231 1.856(4)
P1 C111 1.832(4)
P1 C131 1.836(4)
P1 C121 1.846(4)
P3 F2A 1.476(11)
P3 F5 1.529(13)
P3 F3A 1.538(8)
P3 F4 1.548(9)
P3 F6 1.550(4)
P3 F2 1.556(9)
P3 F1 1.566(4)
P3 F5A 1.610(12)
P3 F3 1.639(9)
P3 F4A 1.641(9)
O1S C1S 1.437(6)
O1S H1S 0.8004
C231 C232 1.519(6)
C231 H23A 0.97
C231 H23B 0.97
N1 C1 1.333(5)
N1 C5 1.378(5)
C222 C223 1.390(6)
C222 C221 1.396(6)
C222 H222 0.93
C122 C123 1.381(7)
C122 C121 1.390(6)
C122 H122 0.93
C232 C132 1.520(6)
C232 H23C 0.97
C232 H23D 0.97
C3 C2 1.369(6)
C3 C4 1.376(6)
C3 H3 0.93
C223 C224 1.382(7)
C223 H223 0.93
C211 C216 1.381(6)
C211 C212 1.392(6)
C224 C225 1.375(7)
C224 H224 0.93
N2 C10 1.340(5)
N2 C6 1.359(5)
C7 C8 1.355(7)
C7 C6 1.387(6)
C7 H7 0.93
C8 C9 1.380(6)
C8 H8 0.93
C216 C215 1.386(6)
C216 H216 0.93
C221 C226 1.391(6)
C126 C121 1.387(6)
C126 C125 1.387(6)
C126 H126 0.93
C213 C214 1.367(7)
C213 C212 1.383(6)
C213 H213 0.93
C1 C2 1.383(6)
C1 H1 0.93
C131 C132 1.538(6)
C131 H13A 0.97
C131 H13B 0.97
C225 C226 1.375(6)
C225 H225 0.93
C4 C5 1.388(6)
C4 H4 0.93
C214 C215 1.348(7)
C214 H214 0.93
C9 C10 1.373(6)
C9 H9 0.93
C116 C115 1.379(6)
C116 C111 1.386(6)
C116 H116 0.93
C2 H2 0.93
C1S H1S1 0.96
C1S H1S2 0.96
C1S H1S3 0.96
C125 C124 1.349(7)
C125 H125 0.93
C112 C113 1.397(6)
C112 C111 1.407(6)
C112 H112 0.93
C132 H13C 0.97
C132 H13D 0.97
C115 C114 1.376(7)
C115 H115 0.93
C212 H212 0.93
O2S C2S 1.350(8)
O2S H2S 0.82
C123 C124 1.382(7)
C123 H123 0.93
C215 H215 0.93
C226 H226 0.93
C113 C114 1.366(7)
C113 H113 0.93
C6 C5 1.461(6)
C124 H124 0.93
C10 H10 0.93
C114 H114 0.93
C2S H2S1 0.96
C2S H2S2 0.96
C2S H2S3 0.96
F2 F2A 1.219(16)
F2 F5A 1.457(17)
F3 F2A 1.122(13)
F3 F3A 1.301(13)
F4 F3A 1.098(11)
F4 F4A 1.546(14)
F5 F5A 0.994(14)
F5 F4A 1.325(15)

loop_
_geom_torsion_atom_site_label_1
_geom_torsion_atom_site_label_2
_geom_torsion_atom_site_label_3
_geom_torsion_atom_site_label_4
_geom_torsion
P2 C231 C232 C132 46.8(5)
C221 C222 C223 C224 -1.1(7)
C221 P2 C211 C216 150.7(3)
C231 P2 C211 C216 49.7(4)
Ru1 P2 C211 C216 -74.1(3)
C221 P2 C211 C212 -34.1(4)
C231 P2 C211 C212 -135.1(4)
Ru1 P2 C211 C212 101.1(4)
C222 C223 C224 C225 0.5(7)
N1 Ru1 N2 C10 -179.7(3)
O1S Ru1 N2 C10 96.6(3)
P1 Ru1 N2 C10 -73.9(3)
P2 Ru1 N2 C10 110.2(10)
Cl1 Ru1 N2 C10 13.8(3)
N1 Ru1 N2 C6 -1.7(3)
O1S Ru1 N2 C6 -85.4(3)
P1 Ru1 N2 C6 104.1(3)
P2 Ru1 N2 C6 -71.8(11)
Cl1 Ru1 N2 C6 -168.2(3)
C6 C7 C8 C9 -1.6(7)
C212 C211 C216 C215 -0.7(7)
P2 C211 C216 C215 174.7(4)
C223 C222 C221 C226 1.2(6)
C223 C222 C221 P2 174.2(3)
C211 P2 C221 C226 -46.2(4)
C231 P2 C221 C226 57.0(4)
Ru1 P2 C221 C226 -170.1(3)
C211 P2 C221 C222 140.9(4)
C231 P2 C221 C222 -115.8(4)
Ru1 P2 C221 C222 17.0(4)
C5 N1 C1 C2 0.1(6)
Ru1 N1 C1 C2 165.2(3)
C111 P1 C131 C132 -161.6(3)
C121 P1 C131 C132 -58.5(3)
Ru1 P1 C131 C132 76.5(3)
C125 C126 C121 C122 -0.6(7)
C125 C126 C121 P1 177.2(4)
C123 C122 C121 C126 -0.9(7)
C123 C122 C121 P1 -178.7(4)
C111 P1 C121 C126 -101.0(4)
C131 P1 C121 C126 155.4(4)
Ru1 P1 C121 C126 24.7(4)
C111 P1 C121 C122 76.7(4)
C131 P1 C121 C122 -26.9(4)
Ru1 P1 C121 C122 -157.6(3)
C223 C224 C225 C226 0.0(7)
C2 C3 C4 C5 0.9(7)
C212 C213 C214 C215 -0.4(8)
C7 C8 C9 C10 1.8(7)
C4 C3 C2 C1 0.2(7)
N1 C1 C2 C3 -0.7(7)
C121 C126 C125 C124 2.5(8)
C231 C232 C132 C131 48.4(5)
P1 C131 C132 C232 -111.5(4)
C111 C116 C115 C114 -0.3(8)
C214 C213 C212 C211 0.6(8)
C216 C211 C212 C213 -0.1(7)
P2 C211 C212 C213 -175.3(4)
C121 C122 C123 C124 0.7(8)
C213 C214 C215 C216 -0.4(8)
C211 C216 C215 C214 1.0(8)
C115 C116 C111 C112 0.0(7)
C115 C116 C111 P1 -178.4(4)
C113 C112 C111 C116 0.4(6)
C113 C112 C111 P1 178.8(3)
C131 P1 C111 C116 -37.2(4)
C121 P1 C111 C116 -141.7(4)
Ru1 P1 C111 C116 86.4(4)
C131 P1 C111 C112 144.4(4)
C121 P1 C111 C112 40.0(4)
Ru1 P1 C111 C112 -91.9(3)
C224 C225 C226 C221 0.2(7)
C222 C221 C226 C225 -0.8(7)
P2 C221 C226 C225 -174.0(4)
C111 C112 C113 C114 -0.5(7)
C10 N2 C6 C7 2.7(6)
Ru1 N2 C6 C7 -175.5(3)
C10 N2 C6 C5 -175.2(3)
Ru1 N2 C6 C5 6.6(4)
C8 C7 C6 N2 -0.7(6)
C8 C7 C6 C5 177.1(4)
C126 C125 C124 C123 -2.7(8)
C122 C123 C124 C125 1.1(8)
C1 N1 C5 C4 1.0(6)
Ru1 N1 C5 C4 -165.8(3)
C1 N1 C5 C6 175.3(3)
Ru1 N1 C5 C6 8.6(4)
C3 C4 C5 N1 -1.5(6)
C3 C4 C5 C6 -175.5(4)
N2 C6 C5 N1 -10.1(5)
C7 C6 C5 N1 172.0(4)
N2 C6 C5 C4 164.1(4)
C7 C6 C5 C4 -13.7(6)
C6 N2 C10 C9 -2.6(6)
Ru1 N2 C10 C9 175.4(3)
C8 C9 C10 N2 0.3(7)
C112 C113 C114 C115 0.2(8)
C116 C115 C114 C113 0.2(9)

loop_
_publcif_info_exptl_table_extra_item
sin_theta_over_lambda_max
